data_7212137
loop_
_publ_author_name
'Bartosik, Joanna'
'Mudring, Anja-Verena'

_publ_section_title
;
 [Ni(tmen)(acac)][B(Ph)4] a probe for the anion basicity of ionic liquids.
;
_journal_issue 16
_journal_name_full 'Physical chemistry chemical physics : PCCP'
_journal_page_first 4005
_journal_page_last 4011
_journal_paper_doi 10.1039/b920530f
_journal_volume 12
_journal_year 2010
_chemical_formula_moiety 'C24 H20 B, C11 H23 N2 Ni O2'
_chemical_formula_sum 'C35 H43 B N2 Ni O2'
_chemical_formula_weight 593.23
_chemical_name_common '[Ni(tmen)(acac)][B(Ph)4]'
_chemical_name_systematic
; 
 Nickel(II)tetramethylethylenediaminacetylacetonate tetraphenyloborate 
;
_space_group_IT_number 14
_symmetry_cell_setting monoclinic
_symmetry_space_group_name_Hall '-P 2yn'
_symmetry_space_group_name_H-M 'P 1 21/n 1'
_atom_sites_solution_hydrogens geom
_atom_sites_solution_primary direct
_atom_sites_solution_secondary difmap
_audit_creation_method SHELXL-97
_cell_angle_alpha 90.00
_cell_angle_beta 114.63(3)
_cell_angle_gamma 90.00
_cell_formula_units_Z 4
_cell_length_a 16.834(3)
_cell_length_b 12.107(2)
_cell_length_c 17.066(3)
_cell_measurement_reflns_used 1645
_cell_measurement_temperature 298(2)
_cell_measurement_theta_max 56.3
_cell_measurement_theta_min 3.8
_cell_volume 3161.8(12)
_computing_cell_refinement 'X-Area, STOE'
_computing_data_collection 'X-Area, STOE'
_computing_data_reduction X-Red
_computing_molecular_graphics 'Diamond 2.0'
_computing_publication_material 'SHELXTL, Bruker'
_computing_structure_refinement 'SHELXL-97 (Sheldrick, 1997)'
_computing_structure_solution 'SHELXS-97 (Sheldrick, 1990)'
_diffrn_ambient_temperature 298(2)
_diffrn_measured_fraction_theta_full 0.985
_diffrn_measured_fraction_theta_max 0.985
_diffrn_measurement_device_type 'IPDS I, STOE'
_diffrn_radiation_monochromator graphite
_diffrn_radiation_source 'fine-focus sealed tube'
_diffrn_radiation_type MoK\a
_diffrn_radiation_wavelength 0.71073
_diffrn_reflns_av_R_equivalents 0.1452
_diffrn_reflns_av_sigmaI/netI 0.1892
_diffrn_reflns_limit_h_max 22
_diffrn_reflns_limit_h_min -21
_diffrn_reflns_limit_k_max 15
_diffrn_reflns_limit_k_min -15
_diffrn_reflns_limit_l_max 22
_diffrn_reflns_limit_l_min -22
_diffrn_reflns_number 29727
_diffrn_reflns_theta_full 28.19
_diffrn_reflns_theta_max 28.19
_diffrn_reflns_theta_min 2.23
_exptl_absorpt_coefficient_mu 0.646
_exptl_absorpt_correction_T_max 0.851
_exptl_absorpt_correction_T_min 0.79
_exptl_absorpt_correction_type empirical
_exptl_absorpt_process_details 'X-Shape, STOE'
_exptl_crystal_density_diffrn 1.246
_exptl_crystal_density_method 'not measured'
_exptl_crystal_F_000 1264
_exptl_crystal_size_max 0.4
_exptl_crystal_size_mid 0.3
_exptl_crystal_size_min 0.25
_refine_diff_density_max 0.296
_refine_diff_density_min -0.236
_refine_diff_density_rms 0.054
_refine_ls_extinction_method none
_refine_ls_goodness_of_fit_ref 0.752
_refine_ls_hydrogen_treatment constr
_refine_ls_matrix_type full
_refine_ls_number_parameters 370
_refine_ls_number_reflns 7661
_refine_ls_number_restraints 0
_refine_ls_restrained_S_all 0.752
_refine_ls_R_factor_all 0.1680
_refine_ls_R_factor_gt 0.0498
_refine_ls_shift/su_max 0.001
_refine_ls_shift/su_mean 0.000
_refine_ls_structure_factor_coef Fsqd
_refine_ls_weighting_details 'calc w=1/[\s^2^(Fo^2^)+(0.0280P)^2^+0.0000P] where P=(Fo^2^+2Fc^2^)/3'
_refine_ls_weighting_scheme calc
_refine_ls_wR_factor_gt 0.0750
_refine_ls_wR_factor_ref 0.0958
_reflns_number_gt 2835
_reflns_number_total 7661
_reflns_threshold_expression >2sigma(I)
_cod_data_source_file b920530f.txt
_cod_data_source_block 1
_cod_original_cell_volume 3161.8(11)
_cod_original_sg_symbol_H-M P21/n
_cod_database_code 7212137

loop_
_symmetry_equiv_pos_as_xyz
'x, y, z'
'-x+1/2, y+1/2, -z+1/2'
'-x, -y, -z'
'x-1/2, -y-1/2, z-1/2'

loop_
_atom_site_label
_atom_site_type_symbol
_atom_site_fract_x
_atom_site_fract_y
_atom_site_fract_z
_atom_site_U_iso_or_equiv
_atom_site_adp_type
_atom_site_occupancy
_atom_site_symmetry_multiplicity
_atom_site_calc_flag
_atom_site_refinement_flags
Ni1 Ni 0.95890(3) 0.08273(4) 0.81309(3) 0.04127(13) Uani 1 1 d .
O1 O 0.97036(14) -0.05325(17) 0.86405(14) 0.0496(6) Uani 1 1 d .
O2 O 0.87762(15) 0.13304(18) 0.84975(15) 0.0556(7) Uani 1 1 d .
N1 N 1.04691(17) 0.0414(2) 0.77255(17) 0.0440(7) Uani 1 1 d .
N2 N 0.94866(18) 0.2231(2) 0.75575(17) 0.0479(7) Uani 1 1 d .
C1 C 0.7776(3) 0.1417(4) 0.9125(3) 0.0945(15) Uani 1 1 d .
H1A H 0.8052 0.2040 0.9484 0.142 Uiso 1 1 calc R
H1B H 0.7534 0.0943 0.9421 0.142 Uiso 1 1 calc R
H1C H 0.7318 0.1670 0.8597 0.142 Uiso 1 1 calc R
C2 C 0.8436(2) 0.0791(4) 0.8929(2) 0.0541(9) Uani 1 1 d .
C3 C 0.8660(2) -0.0284(3) 0.9202(2) 0.0557(10) Uani 1 1 d .
H3A H 0.8373 -0.0621 0.9500 0.067 Uiso 1 1 calc R
C4 C 0.9277(2) -0.0885(3) 0.90615(19) 0.0476(8) Uani 1 1 d .
C5 C 0.9479(3) -0.2031(3) 0.9407(3) 0.0788(13) Uani 1 1 d .
H5A H 0.9256 -0.2548 0.8939 0.118 Uiso 1 1 calc R
H5B H 0.9211 -0.2163 0.9796 0.118 Uiso 1 1 calc R
H5C H 1.0100 -0.2119 0.9707 0.118 Uiso 1 1 calc R
C6 C 0.9889(2) 0.3102(3) 0.8224(2) 0.0601(11) Uani 1 1 d .
H6A H 0.9830 0.3807 0.7948 0.090 Uiso 1 1 calc R
H6B H 1.0497 0.2940 0.8550 0.090 Uiso 1 1 calc R
H6C H 0.9598 0.3121 0.8603 0.090 Uiso 1 1 calc R
C7 C 0.8563(2) 0.2543(3) 0.7013(2) 0.0689(11) Uani 1 1 d .
H7A H 0.8257 0.2647 0.7373 0.103 Uiso 1 1 calc R
H7B H 0.8287 0.1965 0.6604 0.103 Uiso 1 1 calc R
H7C H 0.8551 0.3216 0.6712 0.103 Uiso 1 1 calc R
C8 C 0.9964(3) 0.2158(3) 0.6991(2) 0.0593(11) Uani 1 1 d .
H8A H 1.0136 0.2888 0.6887 0.071 Uiso 1 1 calc R
H8B H 0.9592 0.1830 0.6441 0.071 Uiso 1 1 calc R
C9 C 1.0758(2) 0.1452(3) 0.7447(2) 0.0562(10) Uani 1 1 d .
H9A H 1.1033 0.1279 0.7063 0.067 Uiso 1 1 calc R
H9B H 1.1179 0.1840 0.7944 0.067 Uiso 1 1 calc R
C10 C 1.0065(2) -0.0342(3) 0.6986(2) 0.0630(11) Uani 1 1 d .
H10A H 1.0481 -0.0520 0.6757 0.094 Uiso 1 1 calc R
H10B H 0.9566 0.0009 0.6548 0.094 Uiso 1 1 calc R
H10C H 0.9884 -0.1006 0.7172 0.094 Uiso 1 1 calc R
C11 C 1.1243(2) -0.0127(3) 0.8389(2) 0.0650(11) Uani 1 1 d .
H11A H 1.1071 -0.0811 0.8559 0.098 Uiso 1 1 calc R
H11B H 1.1497 0.0348 0.8882 0.098 Uiso 1 1 calc R
H11C H 1.1665 -0.0272 0.8159 0.098 Uiso 1 1 calc R
B1 B 1.2223(2) -0.4787(3) 0.9173(2) 0.0374(9) Uani 1 1 d .
C12 C 1.2973(2) -0.3872(3) 0.92466(18) 0.0365(8) Uani 1 1 d .
C13 C 1.2775(2) -0.2773(3) 0.8989(2) 0.0472(9) Uani 1 1 d .
H13A H 1.2190 -0.2575 0.8695 0.057 Uiso 1 1 calc R
C14 C 1.3403(2) -0.1967(3) 0.9151(2) 0.0569(10) Uani 1 1 d .
H14A H 1.3235 -0.1248 0.8964 0.068 Uiso 1 1 calc R
C15 C 1.4269(2) -0.2218(3) 0.9585(2) 0.0512(9) Uani 1 1 d .
H15A H 1.4693 -0.1672 0.9707 0.061 Uiso 1 1 calc R
C16 C 1.4504(2) -0.3296(3) 0.9838(2) 0.0507(9) Uani 1 1 d .
H16A H 1.5090 -0.3486 1.0127 0.061 Uiso 1 1 calc R
C17 C 1.3866(2) -0.4089(3) 0.96628(19) 0.0455(8) Uani 1 1 d .
H17A H 1.4042 -0.4812 0.9832 0.055 Uiso 1 1 calc R
C18 C 1.25735(18) -0.6039(3) 0.91192(19) 0.0370(8) Uani 1 1 d .
C19 C 1.2933(2) -0.6314(3) 0.8532(2) 0.0478(9) Uani 1 1 d .
H19A H 1.2964 -0.5766 0.8163 0.057 Uiso 1 1 calc R
C20 C 1.3241(2) -0.7355(3) 0.8475(2) 0.0545(10) Uani 1 1 d .
H20A H 1.3465 -0.7497 0.8071 0.065 Uiso 1 1 calc R
C21 C 1.3215(2) -0.8179(3) 0.9016(2) 0.0536(10) Uani 1 1 d .
H21A H 1.3423 -0.8880 0.8982 0.064 Uiso 1 1 calc R
C22 C 1.2882(2) -0.7961(3) 0.9606(2) 0.0532(10) Uani 1 1 d .
H22A H 1.2868 -0.8513 0.9980 0.064 Uiso 1 1 calc R
C23 C 1.2564(2) -0.6914(3) 0.9648(2) 0.0456(9) Uani 1 1 d .
H23A H 1.2332 -0.6790 1.0048 0.055 Uiso 1 1 calc R
C24 C 1.2072(2) -0.4707(2) 1.0071(2) 0.0376(8) Uani 1 1 d .
C25 C 1.2706(2) -0.4324(3) 1.0845(2) 0.0484(9) Uani 1 1 d .
H25A H 1.3212 -0.4016 1.0843 0.058 Uiso 1 1 calc R
C26 C 1.2627(2) -0.4378(3) 1.1617(2) 0.0616(11) Uani 1 1 d .
H26A H 1.3077 -0.4119 1.2118 0.074 Uiso 1 1 calc R
C27 C 1.1890(3) -0.4808(3) 1.1651(3) 0.0654(12) Uani 1 1 d .
H27A H 1.1837 -0.4858 1.2171 0.078 Uiso 1 1 calc R
C28 C 1.1236(3) -0.5162(3) 1.0901(3) 0.0623(11) Uani 1 1 d .
H28A H 1.0725 -0.5442 1.0909 0.075 Uiso 1 1 calc R
C29 C 1.1320(2) -0.5112(3) 1.0126(2) 0.0535(10) Uani 1 1 d .
H29A H 1.0859 -0.5356 0.9627 0.064 Uiso 1 1 calc R
C30 C 1.13212(19) -0.4510(2) 0.8328(2) 0.0377(8) Uani 1 1 d .
C31 C 1.0712(2) -0.3736(3) 0.8353(2) 0.0536(10) Uani 1 1 d .
H31A H 1.0815 -0.3401 0.8877 0.064 Uiso 1 1 calc R
C32 C 0.9966(2) -0.3447(3) 0.7638(3) 0.0626(11) Uani 1 1 d .
H32A H 0.9581 -0.2935 0.7694 0.075 Uiso 1 1 calc R
C33 C 0.9787(2) -0.3905(3) 0.6848(2) 0.0609(11) Uani 1 1 d .
H33A H 0.9293 -0.3697 0.6363 0.073 Uiso 1 1 calc R
C34 C 1.0359(3) -0.4679(3) 0.6792(2) 0.0526(9) Uani 1 1 d .
H34A H 1.0246 -0.5010 0.6264 0.063 Uiso 1 1 calc R
C35 C 1.1097(2) -0.4970(3) 0.7509(2) 0.0444(9) Uani 1 1 d .
H35A H 1.1466 -0.5500 0.7446 0.053 Uiso 1 1 calc R

loop_
_atom_site_aniso_label
_atom_site_aniso_U_11
_atom_site_aniso_U_22
_atom_site_aniso_U_33
_atom_site_aniso_U_23
_atom_site_aniso_U_13
_atom_site_aniso_U_12
Ni1 0.0471(3) 0.0411(2) 0.0430(2) -0.0009(3) 0.0260(2) -0.0012(3)
O1 0.0589(15) 0.0471(16) 0.0543(14) 0.0032(11) 0.0350(13) 0.0039(12)
O2 0.0688(17) 0.0473(15) 0.0698(17) 0.0053(12) 0.0478(15) 0.0049(13)
N1 0.0420(17) 0.0511(18) 0.0423(17) -0.0009(14) 0.0210(14) -0.0026(14)
N2 0.0584(19) 0.0469(18) 0.0479(17) -0.0026(14) 0.0316(16) -0.0026(16)
C1 0.104(4) 0.091(3) 0.133(4) 0.017(3) 0.094(3) 0.029(3)
C2 0.058(2) 0.061(2) 0.059(2) 0.000(2) 0.0404(19) 0.004(2)
C3 0.065(3) 0.059(3) 0.060(2) 0.003(2) 0.043(2) -0.005(2)
C4 0.063(2) 0.042(2) 0.0437(19) 0.0050(18) 0.0286(18) -0.004(2)
C5 0.117(4) 0.055(3) 0.084(3) 0.019(2) 0.062(3) 0.006(3)
C6 0.087(3) 0.037(2) 0.070(3) -0.0081(19) 0.047(3) -0.011(2)
C7 0.072(3) 0.074(3) 0.058(2) 0.022(2) 0.025(2) 0.022(2)
C8 0.087(3) 0.053(2) 0.057(2) 0.006(2) 0.049(2) -0.002(2)
C9 0.058(2) 0.070(3) 0.059(2) 0.000(2) 0.043(2) -0.009(2)
C10 0.064(3) 0.070(3) 0.068(3) -0.031(2) 0.041(2) -0.011(2)
C11 0.047(2) 0.084(3) 0.069(3) 0.014(2) 0.029(2) 0.019(2)
B1 0.037(2) 0.039(2) 0.042(2) 0.0000(18) 0.0218(19) 0.0028(18)
C12 0.0361(19) 0.042(2) 0.0335(17) -0.0011(15) 0.0164(15) 0.0028(16)
C13 0.038(2) 0.047(2) 0.053(2) 0.0048(18) 0.0146(18) 0.0019(18)
C14 0.056(3) 0.045(2) 0.068(3) 0.009(2) 0.025(2) -0.001(2)
C15 0.055(2) 0.052(3) 0.051(2) -0.0073(19) 0.027(2) -0.017(2)
C16 0.035(2) 0.065(3) 0.050(2) -0.0003(19) 0.0157(18) -0.001(2)
C17 0.043(2) 0.045(2) 0.049(2) 0.0067(19) 0.0197(17) 0.005(2)
C18 0.0331(17) 0.039(2) 0.0401(18) -0.0037(16) 0.0162(15) -0.0011(16)
C19 0.049(2) 0.050(2) 0.052(2) 0.0002(17) 0.0287(19) 0.0070(18)
C20 0.050(2) 0.062(3) 0.059(2) -0.014(2) 0.031(2) 0.002(2)
C21 0.050(2) 0.043(2) 0.065(3) -0.013(2) 0.021(2) 0.0041(19)
C22 0.058(2) 0.045(2) 0.056(2) 0.0042(18) 0.024(2) 0.006(2)
C23 0.051(2) 0.043(2) 0.047(2) -0.0025(18) 0.0247(19) 0.0069(19)
C24 0.044(2) 0.0327(18) 0.042(2) 0.0018(15) 0.0236(17) 0.0089(16)
C25 0.045(2) 0.060(2) 0.041(2) 0.0030(19) 0.0195(17) 0.0083(19)
C26 0.062(2) 0.079(3) 0.042(2) 0.000(2) 0.0193(19) 0.020(2)
C27 0.088(3) 0.067(3) 0.058(3) 0.011(2) 0.047(3) 0.028(3)
C28 0.080(3) 0.053(2) 0.082(3) 0.001(2) 0.062(3) 0.002(2)
C29 0.062(2) 0.051(2) 0.058(2) -0.0097(18) 0.036(2) -0.007(2)
C30 0.0339(18) 0.038(2) 0.044(2) 0.0013(15) 0.0180(16) -0.0045(15)
C31 0.046(2) 0.061(2) 0.050(2) -0.0008(18) 0.0165(19) 0.0097(19)
C32 0.050(2) 0.072(3) 0.068(3) 0.009(2) 0.026(2) 0.018(2)
C33 0.046(2) 0.079(3) 0.055(3) 0.022(2) 0.019(2) 0.003(2)
C34 0.056(2) 0.062(2) 0.038(2) 0.000(2) 0.017(2) -0.013(2)
C35 0.047(2) 0.046(2) 0.044(2) 0.0014(17) 0.0232(19) -0.0035(18)

loop_
_atom_type_symbol
_atom_type_description
_atom_type_scat_dispersion_real
_atom_type_scat_dispersion_imag
_atom_type_scat_source
C C 0.0033 0.0016 'International Tables Vol C Tables 4.2.6.8 and 6.1.1.4'
H H 0.0000 0.0000 'International Tables Vol C Tables 4.2.6.8 and 6.1.1.4'
B B 0.0013 0.0007 'International Tables Vol C Tables 4.2.6.8 and 6.1.1.4'
N N 0.0061 0.0033 'International Tables Vol C Tables 4.2.6.8 and 6.1.1.4'
O O 0.0106 0.0060 'International Tables Vol C Tables 4.2.6.8 and 6.1.1.4'
Ni Ni 0.3393 1.1124 'International Tables Vol C Tables 4.2.6.8 and 6.1.1.4'

loop_
_geom_angle_atom_site_label_1
_geom_angle_atom_site_label_2
_geom_angle_atom_site_label_3
_geom_angle
O2 Ni1 O1 94.73(10)
O2 Ni1 N2 87.63(11)
O1 Ni1 N2 177.41(11)
O2 Ni1 N1 175.46(12)
O1 Ni1 N1 89.58(11)
N2 Ni1 N1 88.08(12)
C4 O1 Ni1 126.3(2)
C2 O2 Ni1 127.1(2)
C10 N1 C11 109.0(3)
C10 N1 C9 110.2(3)
C11 N1 C9 108.5(3)
C10 N1 Ni1 108.4(2)
C11 N1 Ni1 113.6(2)
C9 N1 Ni1 107.13(19)
C7 N2 C6 108.7(3)
C7 N2 C8 108.3(3)
C6 N2 C8 109.8(3)
C7 N2 Ni1 112.8(2)
C6 N2 Ni1 108.6(2)
C8 N2 Ni1 108.4(2)
O2 C2 C3 123.3(3)
O2 C2 C1 115.0(4)
C3 C2 C1 121.7(3)
C4 C3 C2 124.2(3)
O1 C4 C3 124.4(3)
O1 C4 C5 116.3(3)
C3 C4 C5 119.4(3)
N2 C8 C9 107.6(3)
N1 C9 C8 107.8(3)
C30 B1 C18 111.2(3)
C30 B1 C12 109.3(3)
C18 B1 C12 110.1(2)
C30 B1 C24 111.1(3)
C18 B1 C24 107.6(3)
C12 B1 C24 107.4(3)
C17 C12 C13 113.9(3)
C17 C12 B1 122.9(3)
C13 C12 B1 122.8(3)
C14 C13 C12 123.2(3)
C15 C14 C13 120.5(3)
C14 C15 C16 118.8(3)
C17 C16 C15 119.8(3)
C16 C17 C12 123.8(3)
C23 C18 C19 113.9(3)
C23 C18 B1 124.2(3)
C19 C18 B1 121.9(3)
C20 C19 C18 123.3(3)
C21 C20 C19 119.9(3)
C22 C21 C20 119.5(3)
C21 C22 C23 119.9(4)
C22 C23 C18 123.4(3)
C25 C24 C29 114.4(3)
C25 C24 B1 123.1(3)
C29 C24 B1 122.4(3)
C26 C25 C24 123.4(3)
C27 C26 C25 120.5(4)
C28 C27 C26 118.2(4)
C27 C28 C29 121.1(4)
C28 C29 C24 122.4(4)
C35 C30 C31 113.6(3)
C35 C30 B1 124.3(3)
C31 C30 B1 122.1(3)
C32 C31 C30 123.2(3)
C33 C32 C31 120.8(4)
C32 C33 C34 118.1(3)
C33 C34 C35 120.7(4)
C34 C35 C30 123.5(3)

loop_
_geom_bond_atom_site_label_1
_geom_bond_atom_site_label_2
_geom_bond_distance
Ni1 O2 1.830(2)
Ni1 O1 1.834(2)
Ni1 N2 1.933(3)
Ni1 N1 1.944(3)
O1 C4 1.282(4)
O2 C2 1.283(4)
N1 C10 1.476(4)
N1 C11 1.477(4)
N1 C9 1.495(4)
N2 C7 1.489(4)
N2 C6 1.491(4)
N2 C8 1.496(4)
C1 C2 1.493(5)
C2 C3 1.381(5)
C3 C4 1.369(5)
C4 C5 1.490(5)
C8 C9 1.502(5)
B1 C30 1.635(5)
B1 C18 1.644(5)
B1 C12 1.645(5)
B1 C24 1.656(5)
C12 C17 1.395(4)
C12 C13 1.397(4)
C13 C14 1.380(4)
C14 C15 1.367(5)
C15 C16 1.379(5)
C16 C17 1.377(4)
C18 C23 1.396(4)
C18 C19 1.410(4)
C19 C20 1.382(4)
C20 C21 1.372(5)
C21 C22 1.368(5)
C22 C23 1.389(4)
C24 C25 1.387(4)
C24 C29 1.397(4)
C25 C26 1.381(4)
C26 C27 1.369(5)
C27 C28 1.363(5)
C28 C29 1.389(5)
C30 C35 1.402(4)
C30 C31 1.403(4)
C31 C32 1.383(5)
C32 C33 1.370(5)
C33 C34 1.375(5)
C34 C35 1.378(5)
